data_7715440
loop_
_publ_author_name
'Long, Chanreingam'
'Ray, Manabendra'

_publ_section_title
;
 Water-soluble chiral coordination polymers of Li<sup>+</sup>,
 Na<sup>+</sup>, K<sup>+</sup>, and Ba<sup>2+</sup> with an anionic
 iron(III) complex of a L-threonine derivative and a significant red shift
 of visible spectra with Al<sup>3+</sup> salt.
;
_journal_issue 15
_journal_name_full 'Dalton transactions (Cambridge, England : 2003)'
_journal_page_first 6642
_journal_page_last 6652
_journal_paper_doi 10.1039/d3dt03945e
_journal_volume 53
_journal_year 2024
_chemical_absolute_configuration syn
_chemical_compound_source Synthesis
_chemical_formula_moiety 'C22 H26 Fe Li N2 O10'
_chemical_formula_sum 'C22 H26 Fe Li N2 O10'
_chemical_formula_weight 541.24
_space_group_crystal_system orthorhombic
_space_group_IT_number 19
_space_group_name_Hall 'P 2ac 2ab'
_space_group_name_H-M_alt 'P 21 21 21'
_atom_sites_solution_hydrogens mixed
_audit_creation_method SHELXL-2018/3
_audit_update_record
;
2023-11-20 deposited with the CCDC.	2024-03-12 downloaded from the CCDC.
;
_cell_angle_alpha 90
_cell_angle_beta 90
_cell_angle_gamma 90
_cell_formula_units_Z 4
_cell_length_a 7.6475(5)
_cell_length_b 17.5134(11)
_cell_length_c 19.0088(12)
_cell_measurement_reflns_used 9124
_cell_measurement_temperature 296(2)
_cell_measurement_theta_max 26.42
_cell_measurement_theta_min 2.33
_cell_volume 2545.9(3)
_computing_structure_refinement 'SHELXL-2018/3 (Sheldrick, 2018)'
_computing_structure_solution 'SHELXT 2018/2 (Sheldrick, 2018)'
_diffrn_ambient_temperature 296(2)
_diffrn_measured_fraction_theta_full 0.993
_diffrn_measured_fraction_theta_max 0.994
_diffrn_measurement_device_type 'Bruker APEX-II CCD'
_diffrn_measurement_method '\f and \w scans'
_diffrn_radiation_probe x-ray
_diffrn_radiation_type MoK\a
_diffrn_radiation_wavelength 0.71073
_diffrn_reflns_av_R_equivalents 0.0361
_diffrn_reflns_av_unetI/netI 0.0212
_diffrn_reflns_Laue_measured_fraction_full 0.993
_diffrn_reflns_Laue_measured_fraction_max 0.994
_diffrn_reflns_limit_h_max 9
_diffrn_reflns_limit_h_min -9
_diffrn_reflns_limit_k_max 21
_diffrn_reflns_limit_k_min -21
_diffrn_reflns_limit_l_max 23
_diffrn_reflns_limit_l_min -23
_diffrn_reflns_number 54568
_diffrn_reflns_point_group_measured_fraction_full 0.995
_diffrn_reflns_point_group_measured_fraction_max 0.996
_diffrn_reflns_theta_full 25.242
_diffrn_reflns_theta_max 26.453
_diffrn_reflns_theta_min 2.438
_exptl_absorpt_coefficient_mu 0.648
_exptl_absorpt_correction_type none
_exptl_crystal_colour Red
_exptl_crystal_density_diffrn 1.412
_exptl_crystal_description Needle
_exptl_crystal_F_000 1124
_exptl_crystal_recrystallization_method 'Slow evaporation'
_exptl_crystal_size_max 0.350
_exptl_crystal_size_mid 0.250
_exptl_crystal_size_min 0.210
_refine_diff_density_max 0.360
_refine_diff_density_min -0.300
_refine_diff_density_rms 0.044
_refine_ls_abs_structure_details
;
 Flack x determined using 2068 quotients [(I+)-(I-)]/[(I+)+(I-)]
 (Parsons, Flack and Wagner, Acta Cryst. B69 (2013) 249-259).
;
_refine_ls_abs_structure_Flack 0.052(4)
_refine_ls_extinction_method none
_refine_ls_goodness_of_fit_ref 1.116
_refine_ls_hydrogen_treatment constr
_refine_ls_matrix_type full
_refine_ls_number_parameters 327
_refine_ls_number_reflns 5231
_refine_ls_number_restraints 0
_refine_ls_restrained_S_all 1.116
_refine_ls_R_factor_all 0.0317
_refine_ls_R_factor_gt 0.0289
_refine_ls_shift/su_max 0.000
_refine_ls_shift/su_mean 0.000
_refine_ls_structure_factor_coef Fsqd
_refine_ls_weighting_details 'w=1/[\s^2^(Fo^2^)+(0.0389P)^2^+0.6996P] where P=(Fo^2^+2Fc^2^)/3'
_refine_ls_weighting_scheme calc
_refine_ls_wR_factor_gt 0.0760
_refine_ls_wR_factor_ref 0.0782
_reflns_Friedel_coverage 0.761
_reflns_Friedel_fraction_full 0.998
_reflns_Friedel_fraction_max 0.998
_reflns_number_gt 4955
_reflns_number_total 5231
_reflns_threshold_expression 'I > 2\s(I)'
_cod_data_source_file d3dt03945e2.cif
_cod_data_source_block complex1
_cod_depositor_comments 'Adding full bibliography for 7715440--7715443.cif.'
_cod_database_code 7715440
_shelxl_version_number 2018/3
_shelx_space_group_comment
;
The symmetry employed for this shelxl refinement is uniquely defined
by the following loop, which should always be used as a source of
symmetry information in preference to the above space-group names.
They are only intended as comments.
;
_shelx_estimated_absorpt_t_min 0.805
_shelx_estimated_absorpt_t_max 0.876

loop_
_space_group_symop_operation_xyz
'x, y, z'
'-x+1/2, -y, z+1/2'
'x+1/2, -y+1/2, -z'
'-x, y+1/2, -z+1/2'

loop_
_atom_site_label
_atom_site_type_symbol
_atom_site_fract_x
_atom_site_fract_y
_atom_site_fract_z
_atom_site_U_iso_or_equiv
_atom_site_adp_type
_atom_site_occupancy
_atom_site_site_symmetry_order
_atom_site_calc_flag
_atom_site_refinement_flags_posn
_atom_site_refinement_flags_adp
_atom_site_refinement_flags_occupancy
_atom_site_disorder_assembly
_atom_site_disorder_group
Fe1A Fe 0.13604(5) 0.13793(2) -0.23493(2) 0.02834(11) Uani 1 1 d . . . . .
O2B O 0.2851(3) 0.04352(11) -0.22600(12) 0.0361(5) Uani 1 1 d . . . . .
O1A O 0.2619(3) 0.18080(12) -0.31261(10) 0.0336(5) Uani 1 1 d . . . . .
O1B O 0.2821(3) 0.20134(12) -0.17604(11) 0.0371(5) Uani 1 1 d . . . . .
O4B O -0.0756(3) -0.06523(13) -0.21612(13) 0.0461(6) Uani 1 1 d . . . . .
H4B H 0.012825 -0.068802 -0.240283 0.069 Uiso 1 1 calc R U . . .
O2A O -0.0763(3) 0.20572(11) -0.23462(13) 0.0413(5) Uani 1 1 d . . . . .
O3A O -0.3384(3) 0.23203(13) -0.27698(15) 0.0510(6) Uani 1 1 d . . . . .
O3B O 0.3538(4) -0.06063(14) -0.16636(15) 0.0612(7) Uani 1 1 d . . . . .
N1B N 0.0201(3) 0.08084(14) -0.14353(13) 0.0341(6) Uani 1 1 d . . . . .
H1B H -0.104693 0.073439 -0.153051 0.041 Uiso 1 1 calc R U . . .
N1A N -0.0330(3) 0.07848(13) -0.30835(13) 0.0299(5) Uani 1 1 d . . . . .
H1A H -0.074825 0.032705 -0.283937 0.036 Uiso 1 1 calc R U . . .
O4A O -0.3602(3) 0.05322(16) -0.24802(15) 0.0608(7) Uani 1 1 d . . . . .
H4A H -0.277832 0.017986 -0.241567 0.073 Uiso 1 1 d R U . . .
C8A C -0.1901(4) 0.12415(16) -0.32571(16) 0.0325(6) Uani 1 1 d . . . . .
H8A H -0.178985 0.143174 -0.373989 0.039 Uiso 1 1 calc R U . . .
C1B C 0.3364(4) 0.18372(16) -0.11079(15) 0.0350(6) Uani 1 1 d . . . . .
C1A C 0.2418(4) 0.17451(17) -0.38282(15) 0.0309(6) Uani 1 1 d . . . . .
C11B C 0.2592(4) -0.00561(16) -0.17644(17) 0.0349(6) Uani 1 1 d . . . . .
C8B C 0.0992(4) 0.00462(16) -0.13072(17) 0.0346(7) Uani 1 1 d . . . . .
H8B H 0.136619 0.002579 -0.081449 0.042 Uiso 1 1 calc R U . . .
C9A C -0.3572(5) 0.0776(2) -0.31999(19) 0.0461(8) Uani 1 1 d . . . . .
H9A H -0.457309 0.111331 -0.328350 0.055 Uiso 1 1 calc R U . . .
C6A C 0.1466(4) 0.11509(16) -0.41362(15) 0.0328(6) Uani 1 1 d . . . . .
C7A C 0.0694(4) 0.05119(17) -0.37016(17) 0.0375(7) Uani 1 1 d . . . . .
H7AA H -0.006150 0.020581 -0.399892 0.045 Uiso 1 1 calc R U . . .
H7AB H 0.163400 0.018583 -0.353674 0.045 Uiso 1 1 calc R U . . .
C11A C -0.2049(4) 0.19239(16) -0.27574(18) 0.0369(7) Uani 1 1 d . . . . .
C5A C 0.1327(5) 0.11294(19) -0.48677(17) 0.0427(7) Uani 1 1 d . . . . .
H5A H 0.067520 0.074292 -0.507696 0.051 Uiso 1 1 calc R U . . .
C6B C 0.2243(4) 0.14849(17) -0.06267(16) 0.0393(7) Uani 1 1 d . . . . .
C9B C -0.0277(5) -0.06146(19) -0.14340(18) 0.0432(8) Uani 1 1 d . . . . .
H9B H 0.031209 -0.109210 -0.130754 0.052 Uiso 1 1 calc R U . . .
C2B C 0.5084(5) 0.2007(2) -0.09057(18) 0.0474(8) Uani 1 1 d . . . . .
H2B H 0.583922 0.223838 -0.122414 0.057 Uiso 1 1 calc R U . . .
C3B C 0.5663(6) 0.1832(2) -0.02358(19) 0.0556(9) Uani 1 1 d . . . . .
H3B H 0.680406 0.195044 -0.010636 0.067 Uiso 1 1 calc R U . . .
C7B C 0.0366(4) 0.1335(2) -0.08150(17) 0.0434(7) Uani 1 1 d . . . . .
H7BA H -0.020465 0.181595 -0.092296 0.052 Uiso 1 1 calc R U . . .
H7BB H -0.022600 0.111120 -0.041378 0.052 Uiso 1 1 calc R U . . .
C3A C 0.3100(5) 0.2236(2) -0.49815(18) 0.0505(9) Uani 1 1 d . . . . .
H3A H 0.366462 0.259458 -0.526256 0.061 Uiso 1 1 calc R U . . .
C5B C 0.2878(6) 0.1317(2) 0.00454(17) 0.0527(9) Uani 1 1 d . . . . .
H5B H 0.213853 0.108486 0.036968 0.063 Uiso 1 1 calc R U . . .
C4A C 0.2129(5) 0.1665(2) -0.52880(17) 0.0487(8) Uani 1 1 d . . . . .
H4AA H 0.201608 0.164094 -0.577459 0.058 Uiso 1 1 calc R U . . .
C4B C 0.4571(6) 0.1486(2) 0.02404(19) 0.0588(10) Uani 1 1 d . . . . .
H4BA H 0.496829 0.136597 0.068948 0.071 Uiso 1 1 calc R U . . .
C2A C 0.3241(4) 0.22808(18) -0.42580(16) 0.0408(7) Uani 1 1 d . . . . .
H2A H 0.389186 0.267197 -0.405556 0.049 Uiso 1 1 calc R U . . .
C10A C -0.3712(7) 0.0092(3) -0.3686(3) 0.0817(15) Uani 1 1 d . . . . .
H10A H -0.276473 -0.025314 -0.359341 0.122 Uiso 1 1 calc R U . . .
H10B H -0.365581 0.026067 -0.416571 0.122 Uiso 1 1 calc R U . . .
H10C H -0.480412 -0.016348 -0.360535 0.122 Uiso 1 1 calc R U . . .
C10B C -0.1930(6) -0.0549(3) -0.1000(2) 0.0686(12) Uani 1 1 d . . . . .
H10D H -0.255851 -0.009820 -0.113627 0.103 Uiso 1 1 calc R U . . .
H10E H -0.163035 -0.051728 -0.051047 0.103 Uiso 1 1 calc R U . . .
H10F H -0.264953 -0.099021 -0.107807 0.103 Uiso 1 1 calc R U . . .
O1O O 0.3996(3) 0.35653(12) -0.26162(15) 0.0562(6) Uani 1 1 d . . . . .
O2O O -0.1588(4) 0.36134(15) -0.20142(15) 0.0670(8) Uani 1 1 d . . . . .
Li Li 0.4186(7) 0.2487(3) -0.2563(3) 0.0354(11) Uani 1 1 d . . . . .

loop_
_atom_site_aniso_label
_atom_site_aniso_U_11
_atom_site_aniso_U_22
_atom_site_aniso_U_33
_atom_site_aniso_U_23
_atom_site_aniso_U_13
_atom_site_aniso_U_12
Fe1A 0.02118(18) 0.02694(18) 0.0369(2) 0.00392(16) 0.00014(16) -0.00089(16)
O2B 0.0249(10) 0.0348(10) 0.0486(12) 0.0110(10) 0.0069(9) 0.0045(8)
O1A 0.0299(11) 0.0366(11) 0.0342(10) 0.0054(8) -0.0019(8) -0.0088(9)
O1B 0.0367(12) 0.0380(11) 0.0365(11) 0.0044(9) -0.0025(9) -0.0097(9)
O4B 0.0376(12) 0.0402(12) 0.0606(15) 0.0009(10) -0.0019(11) -0.0066(10)
O2A 0.0309(11) 0.0315(10) 0.0615(13) -0.0064(10) -0.0085(11) 0.0067(8)
O3A 0.0301(12) 0.0387(11) 0.0840(18) -0.0024(12) -0.0039(12) 0.0102(10)
O3B 0.0559(16) 0.0468(14) 0.0809(18) 0.0262(13) 0.0207(15) 0.0237(13)
N1B 0.0238(13) 0.0323(13) 0.0463(14) 0.0030(11) 0.0069(11) -0.0001(10)
N1A 0.0211(11) 0.0253(11) 0.0434(14) 0.0027(10) 0.0029(10) -0.0003(9)
O4A 0.0324(12) 0.0657(16) 0.0844(19) 0.0224(14) 0.0140(13) 0.0008(12)
C8A 0.0231(13) 0.0346(15) 0.0397(15) 0.0040(12) -0.0029(11) 0.0013(11)
C1B 0.0403(18) 0.0316(14) 0.0332(14) -0.0031(11) -0.0001(13) 0.0003(13)
C1A 0.0244(14) 0.0343(14) 0.0339(14) 0.0026(12) -0.0008(11) 0.0043(12)
C11B 0.0289(15) 0.0295(14) 0.0464(17) 0.0039(12) 0.0003(14) -0.0011(12)
C8B 0.0322(17) 0.0298(14) 0.0418(16) 0.0079(12) 0.0010(13) -0.0028(12)
C9A 0.0232(14) 0.0491(18) 0.066(2) -0.0054(16) -0.0055(16) -0.0012(15)
C6A 0.0247(13) 0.0327(13) 0.0410(15) -0.0043(11) 0.0031(13) 0.0053(12)
C7A 0.0314(15) 0.0296(15) 0.0514(18) -0.0071(13) 0.0036(13) -0.0018(12)
C11A 0.0261(14) 0.0301(14) 0.0546(19) 0.0065(13) 0.0023(14) 0.0028(11)
C5A 0.0333(16) 0.0496(17) 0.0453(16) -0.0153(13) -0.0006(15) 0.0055(15)
C6B 0.0475(18) 0.0330(16) 0.0374(15) -0.0046(12) 0.0083(13) -0.0002(14)
C9B 0.0399(18) 0.0363(17) 0.0535(19) 0.0107(14) 0.0011(15) -0.0069(14)
C2B 0.046(2) 0.053(2) 0.0426(17) -0.0027(15) -0.0031(15) -0.0094(16)
C3B 0.059(2) 0.059(2) 0.049(2) -0.0038(18) -0.0177(17) -0.0019(19)
C7B 0.0419(17) 0.0411(16) 0.0470(17) -0.0010(15) 0.0184(13) 0.0036(15)
C3A 0.056(2) 0.056(2) 0.0405(17) 0.0092(16) 0.0055(15) -0.0034(18)
C5B 0.075(3) 0.0473(19) 0.0363(16) 0.0010(15) 0.0100(16) -0.001(2)
C4A 0.046(2) 0.067(2) 0.0334(15) -0.0025(15) 0.0040(14) 0.0084(18)
C4B 0.080(3) 0.060(2) 0.0370(17) -0.0026(17) -0.0119(18) 0.001(2)
C2A 0.0437(19) 0.0387(16) 0.0399(16) 0.0071(13) 0.0006(13) -0.0056(14)
C10A 0.053(3) 0.079(3) 0.113(4) -0.033(3) -0.007(3) -0.022(3)
C10B 0.056(3) 0.075(3) 0.075(3) 0.005(2) 0.021(2) -0.028(2)
O1O 0.0487(14) 0.0344(12) 0.0853(17) 0.0090(13) 0.0111(13) 0.0089(11)
O2O 0.090(2) 0.0457(13) 0.0654(16) 0.0019(12) -0.0057(15) -0.0150(17)
Li 0.030(2) 0.033(2) 0.043(3) 0.002(2) 0.000(2) -0.0039(19)

loop_
_atom_type_symbol
_atom_type_description
_atom_type_scat_dispersion_real
_atom_type_scat_dispersion_imag
_atom_type_scat_source
C C 0.0033 0.0016 'International Tables Vol C Tables 4.2.6.8 and 6.1.1.4'
H H 0.0000 0.0000 'International Tables Vol C Tables 4.2.6.8 and 6.1.1.4'
Fe Fe 0.3463 0.8444 'International Tables Vol C Tables 4.2.6.8 and 6.1.1.4'
Li Li -0.0003 0.0001 'International Tables Vol C Tables 4.2.6.8 and 6.1.1.4'
N N 0.0061 0.0033 'International Tables Vol C Tables 4.2.6.8 and 6.1.1.4'
O O 0.0106 0.0060 'International Tables Vol C Tables 4.2.6.8 and 6.1.1.4'

loop_
_geom_angle_atom_site_label_1
_geom_angle_atom_site_label_2
_geom_angle_atom_site_label_3
_geom_angle
_geom_angle_site_symmetry_1
_geom_angle_site_symmetry_3
_geom_angle_publ_flag
O1A Fe1A O1B 86.03(9) . . ?
O1A Fe1A O2A 100.17(9) . . ?
O1B Fe1A O2A 97.22(9) . . ?
O1A Fe1A O2B 95.87(9) . . ?
O1B Fe1A O2B 95.50(9) . . ?
O2A Fe1A O2B 160.13(8) . . ?
O1A Fe1A N1A 89.52(9) . . ?
O1B Fe1A N1A 173.36(9) . . ?
O2A Fe1A N1A 78.70(9) . . ?
O2B Fe1A N1A 89.85(9) . . ?
O1A Fe1A N1B 173.16(9) . . ?
O1B Fe1A N1B 92.11(9) . . ?
O2A Fe1A N1B 86.58(10) . . ?
O2B Fe1A N1B 77.74(9) . . ?
N1A Fe1A N1B 92.87(10) . . ?
O1A Fe1A Li 42.57(12) . . ?
O1B Fe1A Li 43.46(12) . . ?
O2A Fe1A Li 101.83(12) . . ?
O2B Fe1A Li 97.91(11) . . ?
N1A Fe1A Li 131.88(12) . . ?
N1B Fe1A Li 135.22(12) . . ?
C11B O2B Fe1A 121.45(19) . . ?
C1A O1A Fe1A 132.36(18) . . ?
C1A O1A Li 130.3(2) . . ?
Fe1A O1A Li 97.00(17) . . ?
C1B O1B Fe1A 125.55(18) . . ?
C1B O1B Li 129.0(2) . . ?
Fe1A O1B Li 95.55(17) . . ?
C9B O4B H4B 109.5 . . ?
C11A O2A Fe1A 120.77(19) . . ?
C11A O3A Li 151.8(3) . 1_455 ?
C8B N1B C7B 112.9(2) . . ?
C8B N1B Fe1A 112.04(18) . . ?
C7B N1B Fe1A 107.93(18) . . ?
C8B N1B H1B 107.9 . . ?
C7B N1B H1B 107.9 . . ?
Fe1A N1B H1B 107.9 . . ?
C8A N1A C7A 115.1(2) . . ?
C8A N1A Fe1A 111.57(17) . . ?
C7A N1A Fe1A 110.37(18) . . ?
C8A N1A H1A 106.4 . . ?
C7A N1A H1A 106.4 . . ?
Fe1A N1A H1A 106.4 . . ?
C9A O4A H4A 109.1 . . ?
N1A C8A C9A 112.1(2) . . ?
N1A C8A C11A 110.1(2) . . ?
C9A C8A C11A 108.2(2) . . ?
N1A C8A H8A 108.8 . . ?
C9A C8A H8A 108.8 . . ?
C11A C8A H8A 108.8 . . ?
O1B C1B C6B 121.0(3) . . ?
O1B C1B C2B 119.6(3) . . ?
C6B C1B C2B 119.3(3) . . ?
O1A C1A C2A 118.3(3) . . ?
O1A C1A C6A 122.3(3) . . ?
C2A C1A C6A 119.4(3) . . ?
O3B C11B O2B 123.4(3) . . ?
O3B C11B C8B 118.9(3) . . ?
O2B C11B C8B 117.7(3) . . ?
N1B C8B C11B 110.0(2) . . ?
N1B C8B C9B 113.3(3) . . ?
C11B C8B C9B 109.5(3) . . ?
N1B C8B H8B 108.0 . . ?
C11B C8B H8B 108.0 . . ?
C9B C8B H8B 108.0 . . ?
O4A C9A C10A 110.2(3) . . ?
O4A C9A C8A 104.0(3) . . ?
C10A C9A C8A 116.1(3) . . ?
O4A C9A H9A 108.8 . . ?
C10A C9A H9A 108.8 . . ?
C8A C9A H9A 108.8 . . ?
C5A C6A C1A 118.5(3) . . ?
C5A C6A C7A 119.7(3) . . ?
C1A C6A C7A 121.7(3) . . ?
N1A C7A C6A 113.5(2) . . ?
N1A C7A H7AA 108.9 . . ?
C6A C7A H7AA 108.9 . . ?
N1A C7A H7AB 108.9 . . ?
C6A C7A H7AB 108.9 . . ?
H7AA C7A H7AB 107.7 . . ?
O3A C11A O2A 123.0(3) . . ?
O3A C11A C8A 119.2(3) . . ?
O2A C11A C8A 117.7(2) . . ?
C4A C5A C6A 121.8(3) . . ?
C4A C5A H5A 119.1 . . ?
C6A C5A H5A 119.1 . . ?
C1B C6B C5B 118.6(3) . . ?
C1B C6B C7B 120.5(3) . . ?
C5B C6B C7B 120.9(3) . . ?
O4B C9B C10B 108.4(3) . . ?
O4B C9B C8B 110.5(3) . . ?
C10B C9B C8B 112.7(3) . . ?
O4B C9B H9B 108.4 . . ?
C10B C9B H9B 108.4 . . ?
C8B C9B H9B 108.4 . . ?
C3B C2B C1B 120.4(4) . . ?
C3B C2B H2B 119.8 . . ?
C1B C2B H2B 119.8 . . ?
C4B C3B C2B 120.7(4) . . ?
C4B C3B H3B 119.7 . . ?
C2B C3B H3B 119.7 . . ?
C6B C7B N1B 112.0(2) . . ?
C6B C7B H7BA 109.2 . . ?
N1B C7B H7BA 109.2 . . ?
C6B C7B H7BB 109.2 . . ?
N1B C7B H7BB 109.2 . . ?
H7BA C7B H7BB 107.9 . . ?
C4A C3A C2A 120.3(3) . . ?
C4A C3A H3A 119.9 . . ?
C2A C3A H3A 119.9 . . ?
C4B C5B C6B 121.8(3) . . ?
C4B C5B H5B 119.1 . . ?
C6B C5B H5B 119.1 . . ?
C3A C4A C5A 119.4(3) . . ?
C3A C4A H4AA 120.3 . . ?
C5A C4A H4AA 120.3 . . ?
C3B C4B C5B 119.3(3) . . ?
C3B C4B H4BA 120.4 . . ?
C5B C4B H4BA 120.4 . . ?
C3A C2A C1A 120.7(3) . . ?
C3A C2A H2A 119.7 . . ?
C1A C2A H2A 119.7 . . ?
C9A C10A H10A 109.5 . . ?
C9A C10A H10B 109.5 . . ?
H10A C10A H10B 109.5 . . ?
C9A C10A H10C 109.5 . . ?
H10A C10A H10C 109.5 . . ?
H10B C10A H10C 109.5 . . ?
C9B C10B H10D 109.5 . . ?
C9B C10B H10E 109.5 . . ?
H10D C10B H10E 109.5 . . ?
C9B C10B H10F 109.5 . . ?
H10D C10B H10F 109.5 . . ?
H10E C10B H10F 109.5 . . ?
O1O Li O3A 102.4(3) . 1_655 ?
O1O Li O1A 121.2(3) . . ?
O3A Li O1A 112.4(3) 1_655 . ?
O1O Li O1B 114.1(3) . . ?
O3A Li O1B 126.2(3) 1_655 . ?
O1A Li O1B 81.41(19) . . ?
O1O Li Fe1A 127.5(2) . . ?
O3A Li Fe1A 129.8(2) 1_655 . ?
O1A Li Fe1A 40.43(11) . . ?
O1B Li Fe1A 40.99(11) . . ?

loop_
_geom_bond_atom_site_label_1
_geom_bond_atom_site_label_2
_geom_bond_distance
_geom_bond_site_symmetry_2
_geom_bond_publ_flag
Fe1A O1A 1.9159(19) . ?
Fe1A O1B 1.932(2) . ?
Fe1A O2A 2.012(2) . ?
Fe1A O2B 2.015(2) . ?
Fe1A N1A 2.169(2) . ?
Fe1A N1B 2.192(3) . ?
Fe1A Li 2.932(5) . ?
O2B C11B 1.291(4) . ?
O1A C1A 1.348(3) . ?
O1A Li 1.998(5) . ?
O1B C1B 1.344(4) . ?
O1B Li 2.027(5) . ?
O4B C9B 1.432(4) . ?
O4B H4B 0.8200 . ?
O2A C11A 1.278(4) . ?
O3A C11A 1.235(4) . ?
O3A Li 1.921(6) 1_455 ?
O3B C11B 1.220(4) . ?
N1B C8B 1.485(4) . ?
N1B C7B 1.503(4) . ?
N1B H1B 0.9800 . ?
N1A C8A 1.481(4) . ?
N1A C7A 1.491(4) . ?
N1A H1A 0.9800 . ?
O4A C9A 1.433(4) . ?
O4A H4A 0.8900 . ?
C8A C9A 1.520(4) . ?
C8A C11A 1.531(4) . ?
C8A H8A 0.9800 . ?
C1B C6B 1.397(4) . ?
C1B C2B 1.402(5) . ?
C1A C2A 1.394(4) . ?
C1A C6A 1.399(4) . ?
C11B C8B 1.512(4) . ?
C8B C9B 1.530(4) . ?
C8B H8B 0.9800 . ?
C9A C10A 1.516(5) . ?
C9A H9A 0.9800 . ?
C6A C5A 1.395(4) . ?
C6A C7A 1.511(4) . ?
C7A H7AA 0.9700 . ?
C7A H7AB 0.9700 . ?
C5A C4A 1.377(5) . ?
C5A H5A 0.9300 . ?
C6B C5B 1.398(5) . ?
C6B C7B 1.502(5) . ?
C9B C10B 1.514(5) . ?
C9B H9B 0.9800 . ?
C2B C3B 1.383(5) . ?
C2B H2B 0.9300 . ?
C3B C4B 1.373(6) . ?
C3B H3B 0.9300 . ?
C7B H7BA 0.9700 . ?
C7B H7BB 0.9700 . ?
C3A C4A 1.376(5) . ?
C3A C2A 1.382(5) . ?
C3A H3A 0.9300 . ?
C5B C4B 1.379(6) . ?
C5B H5B 0.9300 . ?
C4A H4AA 0.9300 . ?
C4B H4BA 0.9300 . ?
C2A H2A 0.9300 . ?
C10A H10A 0.9600 . ?
C10A H10B 0.9600 . ?
C10A H10C 0.9600 . ?
C10B H10D 0.9600 . ?
C10B H10E 0.9600 . ?
C10B H10F 0.9600 . ?
O1O Li 1.897(5) . ?

loop_
_geom_hbond_atom_site_label_D
_geom_hbond_atom_site_label_H
_geom_hbond_atom_site_label_A
_geom_hbond_distance_DH
_geom_hbond_distance_HA
_geom_hbond_distance_DA
_geom_hbond_angle_DHA
_geom_hbond_site_symmetry_A
_geom_hbond_publ_flag
O4B H4B O2O 0.82 1.99 2.706(4) 145.1 4_544 yes
N1A H1A O4B 0.98 2.15 3.085(3) 159.9 . yes
O4A H4A O4B 0.89 2.18 3.067(4) 175.0 . yes
C9A H9A O1A 0.98 2.49 3.431(4) 161.9 1_455 yes
C7A H7AB O2B 0.97 2.64 3.201(4) 117.5 . yes

loop_
_geom_torsion_atom_site_label_1
_geom_torsion_atom_site_label_2
_geom_torsion_atom_site_label_3
_geom_torsion_atom_site_label_4
_geom_torsion
_geom_torsion_site_symmetry_1
_geom_torsion_site_symmetry_2
_geom_torsion_site_symmetry_3
_geom_torsion_site_symmetry_4
_geom_torsion_publ_flag
C7A N1A C8A C9A 101.5(3) . . . . ?
Fe1A N1A C8A C9A -131.8(2) . . . . ?
C7A N1A C8A C11A -138.0(2) . . . . ?
Fe1A N1A C8A C11A -11.3(3) . . . . ?
Fe1A O1B C1B C6B -40.6(4) . . . . ?
Li O1B C1B C6B -177.7(3) . . . . ?
Fe1A O1B C1B C2B 139.2(3) . . . . ?
Li O1B C1B C2B 2.1(5) . . . . ?
Fe1A O1A C1A C2A 163.2(2) . . . . ?
Li O1A C1A C2A -8.7(4) . . . . ?
Fe1A O1A C1A C6A -18.9(4) . . . . ?
Li O1A C1A C6A 169.3(3) . . . . ?
Fe1A O2B C11B O3B -174.8(3) . . . . ?
Fe1A O2B C11B C8B 7.6(4) . . . . ?
C7B N1B C8B C11B -111.9(3) . . . . ?
Fe1A N1B C8B C11B 10.2(3) . . . . ?
C7B N1B C8B C9B 125.2(3) . . . . ?
Fe1A N1B C8B C9B -112.7(2) . . . . ?
O3B C11B C8B N1B 170.6(3) . . . . ?
O2B C11B C8B N1B -11.7(4) . . . . ?
O3B C11B C8B C9B -64.3(4) . . . . ?
O2B C11B C8B C9B 113.4(3) . . . . ?
N1A C8A C9A O4A 59.8(3) . . . . ?
C11A C8A C9A O4A -61.8(3) . . . . ?
N1A C8A C9A C10A -61.3(4) . . . . ?
C11A C8A C9A C10A 177.1(3) . . . . ?
O1A C1A C6A C5A -179.9(3) . . . . ?
C2A C1A C6A C5A -2.0(4) . . . . ?
O1A C1A C6A C7A -3.9(4) . . . . ?
C2A C1A C6A C7A 174.0(3) . . . . ?
C8A N1A C7A C6A 63.2(3) . . . . ?
Fe1A N1A C7A C6A -64.1(3) . . . . ?
C5A C6A C7A N1A -134.3(3) . . . . ?
C1A C6A C7A N1A 49.7(4) . . . . ?
Li O3A C11A O2A -106.3(6) 1_455 . . . ?
Li O3A C11A C8A 74.1(7) 1_455 . . . ?
Fe1A O2A C11A O3A 179.4(2) . . . . ?
Fe1A O2A C11A C8A -1.0(4) . . . . ?
N1A C8A C11A O3A -171.8(3) . . . . ?
C9A C8A C11A O3A -48.9(4) . . . . ?
N1A C8A C11A O2A 8.6(4) . . . . ?
C9A C8A C11A O2A 131.4(3) . . . . ?
C1A C6A C5A C4A 1.4(5) . . . . ?
C7A C6A C5A C4A -174.7(3) . . . . ?
O1B C1B C6B C5B -179.8(3) . . . . ?
C2B C1B C6B C5B 0.3(5) . . . . ?
O1B C1B C6B C7B -3.5(4) . . . . ?
C2B C1B C6B C7B 176.6(3) . . . . ?
N1B C8B C9B O4B 65.3(3) . . . . ?
C11B C8B C9B O4B -57.9(3) . . . . ?
N1B C8B C9B C10B -56.2(4) . . . . ?
C11B C8B C9B C10B -179.3(3) . . . . ?
O1B C1B C2B C3B 179.8(3) . . . . ?
C6B C1B C2B C3B -0.4(5) . . . . ?
C1B C2B C3B C4B 0.4(6) . . . . ?
C1B C6B C7B N1B 61.6(4) . . . . ?
C5B C6B C7B N1B -122.3(3) . . . . ?
C8B N1B C7B C6B 60.8(4) . . . . ?
Fe1A N1B C7B C6B -63.6(3) . . . . ?
C1B C6B C5B C4B -0.3(5) . . . . ?
C7B C6B C5B C4B -176.6(4) . . . . ?
C2A C3A C4A C5A -1.2(6) . . . . ?
C6A C5A C4A C3A 0.2(5) . . . . ?
C2B C3B C4B C5B -0.4(6) . . . . ?
C6B C5B C4B C3B 0.4(6) . . . . ?
C4A C3A C2A C1A 0.6(5) . . . . ?
O1A C1A C2A C3A 179.0(3) . . . . ?
C6A C1A C2A C3A 1.0(5) . . . . ?
